data_1534769
loop_
_publ_author_name
'Gromilov, S.A.'
'Alekseev, V.I.'
'Baidina, I.A.'
'Khranenko, S.P.'
'Belyaev, A.V.'

_publ_section_title
;
 Crystal structure of K2 (Pd (N O2)2 Cl2), comparison with K2 (Pd (N O2)4)
 and K2 Pd Cl4
;
_journal_name_full 'Zhurnal Neorganicheskoi Khimii'
_journal_page_first 2017
_journal_page_last 2021
_journal_volume 39
_journal_year 1994
_chemical_formula_sum 'Cl2 K2 N2 O4 Pd'
_chemical_name_systematic 'K2 (Pd (N O2)2 Cl2)'
_space_group_IT_number 12
_symmetry_space_group_name_Hall '-C 2y'
_symmetry_space_group_name_H-M 'C 1 2/m 1'
_cell_angle_alpha 90
_cell_angle_beta 107.86
_cell_angle_gamma 90
_cell_formula_units_Z 2
_cell_length_a 7.663
_cell_length_b 13.63
_cell_length_c 4.102
_cell_volume 407.793
_citation_journal_id_ASTM ZNOKAQ
_cod_data_source_file Gromilov_ZNOKAQ_1994_1464.cif
_cod_data_source_block Cl2K2N2O4Pd1
_cod_original_cell_volume 407.7933
_cod_original_formula_sum 'Cl2 K2 N2 O4 Pd1'
_cod_database_code 1534769

loop_
_symmetry_equiv_pos_as_xyz
x,y,z
-x,y,-z
-x,-y,-z
x,-y,z
x+1/2,y+1/2,z
-x+1/2,y+1/2,-z
-x+1/2,-y+1/2,-z
x+1/2,-y+1/2,z

loop_
_atom_site_label
_atom_site_type_symbol
_atom_site_fract_x
_atom_site_fract_y
_atom_site_fract_z
_atom_site_occupancy
_atom_site_U_iso_or_equiv
O1 O-2 0.62419 0.69295 0.2013 1 0.0
N1 N+3 0.5 0.64698 0 1 0.0
Cl1 Cl-1 0.22292 0.5 0.11505 1 0.0
K1 K+1 0 0.64735 0.5 1 0.0
Pd1 Pd+2 0.5 0.5 0.5 1 0.0
